data_4516101
loop_
_publ_author_name
'Du, Cui-Xia'
'Qi, Fei-Yan'
'Chen, Juan'
'Baiyin, Menghe'

_publ_section_title
;
 Two Mercury Antimony Chalcogenides
 Cs<sub>2</sub>HgSb<sub>4</sub>S<sub>8</sub> and
 Cs<sub>2</sub>Hg<sub>2</sub>Sb<sub>2</sub>Se<sub>6</sub> with Cesium
 Cations as Counterions.
;
_journal_issue 11
_journal_name_full 'ACS omega'
_journal_page_first 15168
_journal_page_last 15173
_journal_paper_doi 10.1021/acsomega.8b02059
_journal_volume 3
_journal_year 2018
_chemical_formula_moiety 'Cs2 Hg S8 Sb4'
_chemical_formula_sum 'C0 H0 Cs2 Hg N0 O0 S8 Sb4'
_chemical_formula_weight 1209.89
_space_group_crystal_system triclinic
_space_group_IT_number 2
_space_group_name_Hall '-P 1'
_space_group_name_H-M_alt 'P -1'
_audit_creation_date 2018-09-18
_audit_creation_method
;
Olex2 1.2
(compiled 2018.05.29 svn.r3508 for OlexSys, GUI svn.r5506)
;
_cell_angle_alpha 99.51(2)
_cell_angle_beta 92.06(2)
_cell_angle_gamma 92.10(2)
_cell_formula_units_Z 2
_cell_length_a 7.3196(19)
_cell_length_b 10.6224(6)
_cell_length_c 11.7739(14)
_cell_measurement_reflns_used 1334
_cell_measurement_temperature 296(2)
_cell_measurement_theta_max 26.51
_cell_measurement_theta_min 2.39
_cell_volume 901.4(3)
_computing_cell_refinement 'SAINT v7.60A (Bruker, 2009)'
_computing_data_collection 'Bruker SMART'
_computing_data_reduction 'SAINT v7.60A (Bruker, 2009)'
_computing_molecular_graphics 'Olex2 (Dolomanov et al., 2009)'
_computing_publication_material 'Olex2 (Dolomanov et al., 2009)'
_computing_structure_refinement 'ShelXL (Sheldrick, 2015)'
_computing_structure_solution 'Bruker SHELXTL'
_diffrn_ambient_temperature 296.15
_diffrn_measured_fraction_theta_full 0.978
_diffrn_measured_fraction_theta_max 0.978
_diffrn_measurement_device_type 'CCD area detector'
_diffrn_measurement_method 'phi and omega scans'
_diffrn_radiation_monochromator graphite
_diffrn_radiation_type MoK\a
_diffrn_radiation_wavelength 0.71073
_diffrn_reflns_av_R_equivalents 0.0447
_diffrn_reflns_av_unetI/netI 0.0936
_diffrn_reflns_Laue_measured_fraction_full 0.978
_diffrn_reflns_Laue_measured_fraction_max 0.978
_diffrn_reflns_limit_h_max 8
_diffrn_reflns_limit_h_min -8
_diffrn_reflns_limit_k_max 12
_diffrn_reflns_limit_k_min -11
_diffrn_reflns_limit_l_max 13
_diffrn_reflns_limit_l_min -13
_diffrn_reflns_number 4390
_diffrn_reflns_point_group_measured_fraction_full 0.978
_diffrn_reflns_point_group_measured_fraction_max 0.978
_diffrn_reflns_theta_full 24.999
_diffrn_reflns_theta_max 24.999
_diffrn_reflns_theta_min 1.946
_exptl_absorpt_coefficient_mu 19.279
_exptl_absorpt_correction_T_max 0.1134
_exptl_absorpt_correction_T_min 0.0714
_exptl_absorpt_correction_type none
_exptl_absorpt_process_details SADABS
_exptl_crystal_colour yellow
_exptl_crystal_colour_primary yellow
_exptl_crystal_density_diffrn 4.457
_exptl_crystal_density_method 'not measured'
_exptl_crystal_description block
_exptl_crystal_F_000 1044
_exptl_crystal_size_max 0.29
_exptl_crystal_size_mid 0.25
_exptl_crystal_size_min 0.2
_refine_diff_density_max 3.019
_refine_diff_density_min -3.049
_refine_diff_density_rms 0.494
_refine_ls_extinction_method none
_refine_ls_goodness_of_fit_ref 1.046
_refine_ls_hydrogen_treatment undef
_refine_ls_matrix_type full
_refine_ls_number_parameters 136
_refine_ls_number_reflns 3103
_refine_ls_number_restraints 0
_refine_ls_restrained_S_all 1.046
_refine_ls_R_factor_all 0.0860
_refine_ls_R_factor_gt 0.0626
_refine_ls_shift/su_max 0.000
_refine_ls_shift/su_mean 0.000
_refine_ls_structure_factor_coef Fsqd
_refine_ls_weighting_details 'w=1/[\s^2^(Fo^2^)+(0.0883P)^2^] where P=(Fo^2^+2Fc^2^)/3'
_refine_ls_weighting_scheme calc
_refine_ls_wR_factor_gt 0.1594
_refine_ls_wR_factor_ref 0.1731
_reflns_Friedel_coverage 0.000
_reflns_number_gt 2228
_reflns_number_total 3103
_reflns_threshold_expression 'I > 2\s(I)'
_cod_data_source_file ao8b02059_si_003.cif
_cod_data_source_block a
_cod_database_code 4516101
_shelx_shelxl_version_number 2014/7
_shelx_space_group_comment
;
The symmetry employed for this shelxl refinement is uniquely defined
by the following loop, which should always be used as a source of
symmetry information in preference to the above space-group names.
They are only intended as comments.
;
_shelx_estimated_absorpt_t_max 0.113
_shelx_estimated_absorpt_t_min 0.071
_olex2_refinement_description
;
;
_olex2_submission_special_instructions 'No special instructions were received'

loop_
_space_group_symop_operation_xyz
'x, y, z'
'-x, -y, -z'

loop_
_atom_site_label
_atom_site_type_symbol
_atom_site_fract_x
_atom_site_fract_y
_atom_site_fract_z
_atom_site_U_iso_or_equiv
_atom_site_adp_type
_atom_site_occupancy
_atom_site_site_symmetry_order
_atom_site_calc_flag
Hg1 Hg 0.19429(12) 0.16636(9) 0.27535(9) 0.0353(3) Uani 1 1 d
Sb1 Sb -0.10366(19) 0.16971(13) -0.05764(14) 0.0252(4) Uani 1 1 d
Sb2 Sb 0.2085(2) 0.46277(14) -0.10875(14) 0.0305(4) Uani 1 1 d
Sb3 Sb 0.40304(19) 0.17571(14) 0.00434(14) 0.0268(4) Uani 1 1 d
Sb4 Sb -0.28999(19) 0.25711(14) 0.27629(13) 0.0250(4) Uani 1 1 d
Cs1 Cs -0.2577(2) 0.46888(15) 0.61726(14) 0.0386(4) Uani 1 1 d
Cs2 Cs -0.2730(3) -0.10561(18) 0.37974(16) 0.0522(5) Uani 1 1 d
S1 S -0.2557(9) 0.4915(6) 0.3048(5) 0.0349(15) Uani 1 1 d
S2 S -0.0434(8) 0.2245(6) 0.4090(6) 0.0368(15) Uani 1 1 d
S3 S 0.4862(7) 0.2453(6) 0.4135(5) 0.0311(14) Uani 1 1 d
S4 S 0.3188(8) -0.0391(6) 0.1940(6) 0.0376(16) Uani 1 1 d
S5 S 0.2068(8) 0.3172(6) 0.1182(5) 0.0322(14) Uani 1 1 d
S6 S -0.0269(8) 0.3095(6) -0.1977(6) 0.0347(15) Uani 1 1 d
S7 S 0.4649(8) 0.3238(6) -0.1307(5) 0.0312(14) Uani 1 1 d
S8 S 0.1589(7) 0.0378(5) -0.1070(5) 0.0248(12) Uani 1 1 d

loop_
_atom_site_aniso_label
_atom_site_aniso_U_11
_atom_site_aniso_U_22
_atom_site_aniso_U_33
_atom_site_aniso_U_23
_atom_site_aniso_U_13
_atom_site_aniso_U_12
Hg1 0.0269(5) 0.0422(6) 0.0373(6) 0.0053(4) 0.0037(4) 0.0090(4)
Sb1 0.0191(7) 0.0249(8) 0.0333(10) 0.0084(7) 0.0041(6) 0.0029(6)
Sb2 0.0342(9) 0.0278(8) 0.0324(10) 0.0114(7) 0.0062(7) 0.0056(7)
Sb3 0.0212(8) 0.0316(8) 0.0300(9) 0.0124(7) -0.0023(6) 0.0026(6)
Sb4 0.0243(8) 0.0298(8) 0.0225(9) 0.0083(6) 0.0007(6) 0.0047(6)
Cs1 0.0400(9) 0.0394(9) 0.0354(10) 0.0035(7) -0.0089(7) 0.0118(7)
Cs2 0.0648(12) 0.0583(11) 0.0390(11) 0.0239(9) 0.0078(9) -0.0024(9)
S1 0.046(4) 0.033(3) 0.031(4) 0.018(3) 0.008(3) 0.003(3)
S2 0.025(3) 0.056(4) 0.031(4) 0.012(3) 0.002(3) 0.016(3)
S3 0.020(3) 0.042(3) 0.034(4) 0.014(3) 0.003(2) -0.004(3)
S4 0.017(3) 0.027(3) 0.067(5) 0.002(3) -0.006(3) 0.005(2)
S5 0.038(3) 0.033(3) 0.027(3) 0.006(3) 0.002(3) 0.007(3)
S6 0.038(3) 0.038(3) 0.033(4) 0.023(3) 0.001(3) 0.005(3)
S7 0.026(3) 0.037(3) 0.036(4) 0.020(3) 0.004(3) 0.005(3)
S8 0.023(3) 0.021(3) 0.031(3) 0.007(2) 0.002(2) 0.003(2)

loop_
_atom_type_symbol
_atom_type_description
_atom_type_scat_dispersion_real
_atom_type_scat_dispersion_imag
_atom_type_scat_source
C C 0.0033 0.0016 'International Tables Vol C Tables 4.2.6.8 and 6.1.1.4'
H H 0.0000 0.0000 'International Tables Vol C Tables 4.2.6.8 and 6.1.1.4'
N N 0.0061 0.0033 'International Tables Vol C Tables 4.2.6.8 and 6.1.1.4'
O O 0.0106 0.0060 'International Tables Vol C Tables 4.2.6.8 and 6.1.1.4'
S S 0.1246 0.1234 'International Tables Vol C Tables 4.2.6.8 and 6.1.1.4'
Sb Sb -0.5866 1.5461 'International Tables Vol C Tables 4.2.6.8 and 6.1.1.4'
Hg Hg -2.3894 9.2266 'International Tables Vol C Tables 4.2.6.8 and 6.1.1.4'
Cs Cs -0.3680 2.1192 'International Tables Vol C Tables 4.2.6.8 and 6.1.1.4'

loop_
_geom_angle_atom_site_label_1
_geom_angle_atom_site_label_2
_geom_angle_atom_site_label_3
_geom_angle
_geom_angle_site_symmetry_1
_geom_angle_site_symmetry_3
Cs1 Hg1 Cs2 89.05(5) 2_566 2_556
S2 Hg1 Cs1 73.05(17) . 2_566
S2 Hg1 Cs2 61.36(15) . 2_556
S2 Hg1 S3 99.3(2) . .
S2 Hg1 S4 133.0(2) . .
S2 Hg1 S5 111.4(2) . .
S3 Hg1 Cs1 63.27(13) . 2_566
S3 Hg1 Cs2 54.24(13) . 2_556
S4 Hg1 Cs1 150.58(14) . 2_566
S4 Hg1 Cs2 93.54(18) . 2_556
S4 Hg1 S3 94.9(2) . .
S4 Hg1 S5 108.3(2) . .
S5 Hg1 Cs1 62.40(14) . 2_566
S5 Hg1 Cs2 150.79(14) . 2_556
S5 Hg1 S3 103.45(19) . .
S4 Sb1 S6 92.2(2) 2 .
S4 Sb1 S8 95.39(19) 2 .
S8 Sb1 S6 92.20(19) . .
S6 Sb2 S1 86.0(2) . 2_565
S6 Sb2 S7 98.0(2) . .
S7 Sb2 S1 88.7(2) . 2_565
S5 Sb3 Cs2 115.70(16) . 2
S5 Sb3 S7 94.1(2) . .
S5 Sb3 S8 96.8(2) . .
S7 Sb3 Cs2 53.19(16) . 2
S7 Sb3 S8 99.8(2) . .
S8 Sb3 Cs2 50.84(13) . 2
Cs2 Sb4 Cs1 95.25(5) . .
S1 Sb4 Cs1 60.54(15) . .
S1 Sb4 Cs2 154.93(16) . .
S2 Sb4 Cs1 59.99(15) . .
S2 Sb4 Cs2 62.69(17) . .
S2 Sb4 S1 96.8(2) . .
S3 Sb4 Cs1 55.68(16) 1_455 .
S3 Sb4 Cs2 71.70(15) 1_455 .
S3 Sb4 S1 96.8(2) 1_455 .
S3 Sb4 S2 92.9(2) 1_455 .
Hg1 Cs1 Sb4 130.44(5) 2_566 .
Hg1 Cs1 S2 36.06(9) 2_566 2_566
Hg1 Cs1 S7 105.90(10) 2_566 1_456
S1 Cs1 Hg1 85.61(10) 2_466 2_566
S1 Cs1 Hg1 95.38(10) . 2_566
S1 Cs1 Hg1 77.81(10) 2_566 2_566
S1 Cs1 Sb4 104.33(10) 2_566 .
S1 Cs1 Sb4 35.07(10) . .
S1 Cs1 Sb4 104.45(11) 2_466 .
S1 Cs1 S1 104.78(12) . 2_466
S1 Cs1 S1 100.25(14) . 2_566
S1 Cs1 S1 151.1(2) 2_466 2_566
S1 Cs1 S2 73.27(14) . 2_566
S1 Cs1 S2 56.09(13) 2_566 2_566
S1 Cs1 S2 118.34(13) 2_466 2_566
S1 Cs1 S7 145.19(14) . 1_456
S1 Cs1 S7 110.85(13) 2_566 1_456
S1 Cs1 S7 51.36(12) 2_466 1_456
S2 Cs1 Hg1 137.21(12) . 2_566
S2 Cs1 Sb4 34.45(10) . .
S2 Cs1 Sb4 103.97(10) 2_566 .
S2 Cs1 S1 74.73(14) . 2_566
S2 Cs1 S1 131.22(15) . 2_466
S2 Cs1 S1 58.81(14) . .
S2 Cs1 S2 101.19(14) . 2_566
S2 Cs1 S7 137.68(14) 2_566 1_456
S2 Cs1 S7 114.25(14) . 1_456
S3 Cs1 Hg1 141.26(11) 1_455 2_566
S3 Cs1 Hg1 41.57(10) 2_566 2_566
S3 Cs1 Sb4 33.58(9) 1_455 .
S3 Cs1 Sb4 103.09(11) 2_566 .
S3 Cs1 S1 59.51(14) 1_455 .
S3 Cs1 S1 73.96(14) 2_566 .
S3 Cs1 S1 58.93(13) 2_566 2_466
S3 Cs1 S1 131.81(14) 1_455 2_566
S3 Cs1 S1 116.24(14) 2_566 2_566
S3 Cs1 S1 74.64(14) 1_455 2_466
S3 Cs1 S2 132.72(14) 1_455 2_566
S3 Cs1 S2 132.78(15) 2_566 .
S3 Cs1 S2 57.23(13) 1_455 .
S3 Cs1 S2 61.89(12) 2_566 2_566
S3 Cs1 S3 100.28(14) 1_455 2_566
S3 Cs1 S5 152.22(14) 1_455 2_566
S3 Cs1 S7 104.31(12) 2_566 1_456
S3 Cs1 S7 87.46(14) 1_455 1_456
S5 Cs1 Hg1 41.42(10) 2_566 2_566
S5 Cs1 Sb4 171.59(11) 2_566 .
S5 Cs1 S1 136.76(14) 2_566 .
S5 Cs1 S1 78.62(15) 2_566 2_466
S5 Cs1 S1 73.26(14) 2_566 2_566
S5 Cs1 S2 146.66(15) 2_566 .
S5 Cs1 S2 67.88(14) 2_566 2_566
S5 Cs1 S3 71.55(14) 2_566 2_566
S5 Cs1 S7 69.80(14) 2_566 1_456
S6 Cs1 Hg1 109.37(12) 1_556 2_566
S6 Cs1 Sb4 111.25(12) 1_556 .
S6 Cs1 S1 111.43(14) 1_556 2_466
S6 Cs1 S1 54.41(14) 1_556 2_566
S6 Cs1 S1 137.06(14) 1_556 .
S6 Cs1 S2 107.11(15) 1_556 2_566
S6 Cs1 S2 79.81(15) 1_556 .
S6 Cs1 S3 108.81(16) 1_556 1_455
S6 Cs1 S3 145.64(16) 1_556 2_566
S6 Cs1 S5 74.20(15) 1_556 2_566
S6 Cs1 S7 60.28(13) 1_556 1_456
S7 Cs1 Sb4 118.31(10) 1_456 .
Hg1 Cs2 Sb3 161.67(5) 2_556 2
Hg1 Cs2 Cs2 69.25(5) 2_556 2_456
Sb3 Cs2 Cs2 116.57(7) 2 2_456
Sb4 Cs2 Hg1 124.88(6) . 2_556
Sb4 Cs2 Sb3 73.13(4) . 2
Sb4 Cs2 Cs2 76.95(5) . 2_456
S2 Cs2 Hg1 98.95(11) . 2_556
S2 Cs2 Hg1 34.54(9) 2_556 2_556
S2 Cs2 Sb3 98.90(11) . 2
S2 Cs2 Sb3 138.54(10) 2_556 2
S2 Cs2 Sb4 130.32(12) 2_556 .
S2 Cs2 Sb4 34.50(10) . .
S2 Cs2 Cs2 84.82(10) . 2_456
S2 Cs2 Cs2 103.14(10) 2_556 2_456
S2 Cs2 S2 95.87(14) 2_556 .
S2 Cs2 S3 51.44(11) . 1_455
S2 Cs2 S3 127.88(15) 2_556 1_455
S2 Cs2 S4 96.22(14) . 1_455
S2 Cs2 S4 165.60(15) 2_556 1_455
S3 Cs2 Hg1 38.83(11) 2_556 2_556
S3 Cs2 Hg1 103.61(10) 1_455 2_556
S3 Cs2 Sb3 90.78(10) 1_455 2
S3 Cs2 Sb3 127.56(12) 2_556 2
S3 Cs2 Sb4 32.63(8) 1_455 .
S3 Cs2 Sb4 134.30(11) 2_556 .
S3 Cs2 Cs2 57.41(10) 2_556 2_456
S3 Cs2 Cs2 44.40(8) 1_455 2_456
S3 Cs2 S2 65.08(14) 2_556 2_556
S3 Cs2 S2 128.64(15) 2_556 .
S3 Cs2 S3 101.81(13) 2_556 1_455
S3 Cs2 S4 101.09(15) 2_556 1_455
S3 Cs2 S6 115.50(14) 2_556 2
S3 Cs2 S7 97.09(15) 2_556 2
S3 Cs2 S8 160.25(16) 2_556 2
S4 Cs2 Hg1 134.98(11) 1_455 2_556
S4 Cs2 Sb3 46.32(10) 1_455 2
S4 Cs2 Sb4 61.86(10) 1_455 .
S4 Cs2 Cs2 70.27(11) 1_455 2_456
S4 Cs2 S3 56.50(13) 1_455 1_455
S6 Cs2 Hg1 108.89(11) 2 2_556
S6 Cs2 Sb3 62.49(11) 2 2
S6 Cs2 Sb4 110.17(10) 2 .
S6 Cs2 Cs2 171.23(12) 2 2_456
S6 Cs2 S2 76.42(14) 2 2_556
S6 Cs2 S2 103.95(14) 2 .
S6 Cs2 S3 142.25(13) 2 1_455
S6 Cs2 S4 108.06(15) 2 1_455
S7 Cs2 Hg1 129.09(10) 2 2_556
S7 Cs2 Sb3 32.83(9) 2 2
S7 Cs2 Sb4 103.84(10) 2 .
S7 Cs2 Cs2 113.74(11) 2 2_456
S7 Cs2 S2 131.71(14) 2 .
S7 Cs2 S2 119.96(14) 2 2_556
S7 Cs2 S3 111.42(13) 2 1_455
S7 Cs2 S4 55.33(13) 2 1_455
S7 Cs2 S6 60.28(14) 2 2
S8 Cs2 Hg1 158.40(11) 2 2_556
S8 Cs2 Sb3 32.77(10) 2 2
S8 Cs2 Sb4 54.47(9) 2 .
S8 Cs2 Cs2 125.42(11) 2 2_456
S8 Cs2 S2 126.04(13) 2 2_556
S8 Cs2 S2 69.53(13) 2 .
S8 Cs2 S3 83.79(12) 2 1_455
S8 Cs2 S4 65.98(14) 2 1_455
S8 Cs2 S6 59.13(13) 2 2
S8 Cs2 S7 63.42(13) 2 2
Sb2 S1 Cs1 111.0(2) 2_565 2_466
Sb2 S1 Cs1 169.3(3) 2_565 .
Sb2 S1 Cs1 91.82(18) 2_565 2_566
Sb4 S1 Sb2 103.6(2) . 2_565
Sb4 S1 Cs1 99.16(19) . 2_566
Sb4 S1 Cs1 84.39(16) . .
Sb4 S1 Cs1 92.61(18) . 2_466
Cs1 S1 Cs1 79.75(14) . 2_566
Cs1 S1 Cs1 151.1(2) 2_466 2_566
Cs1 S1 Cs1 75.22(12) . 2_466
Hg1 S2 Cs1 149.6(3) . .
Hg1 S2 Cs1 70.88(16) . 2_566
Hg1 S2 Cs2 96.6(2) . .
Hg1 S2 Cs2 84.10(16) . 2_556
Sb4 S2 Hg1 100.2(2) . .
Sb4 S2 Cs1 85.57(16) . .
Sb4 S2 Cs1 97.4(2) . 2_566
Sb4 S2 Cs2 166.6(3) . 2_556
Sb4 S2 Cs2 82.82(19) . .
Cs1 S2 Cs1 78.81(14) . 2_566
Cs1 S2 Cs2 113.78(16) . .
Cs1 S2 Cs2 97.15(16) . 2_556
Cs2 S2 Cs1 167.34(17) . 2_566
Cs2 S2 Cs1 95.97(15) 2_556 2_566
Cs2 S2 Cs2 84.12(14) 2_556 .
Hg1 S3 Cs1 75.16(14) . 2_566
Hg1 S3 Cs1 153.7(2) . 1_655
Hg1 S3 Cs2 86.93(15) . 2_556
Hg1 S3 Cs2 96.31(17) . 1_655
Sb4 S3 Hg1 100.4(2) 1_655 .
Sb4 S3 Cs1 98.23(19) 1_655 2_566
Sb4 S3 Cs1 90.74(18) 1_655 1_655
Sb4 S3 Cs2 153.5(2) 1_655 2_556
Sb4 S3 Cs2 75.67(15) 1_655 1_655
Cs1 S3 Cs1 79.72(14) 1_655 2_566
Cs1 S3 Cs2 109.58(15) 1_655 1_655
Cs1 S3 Cs2 168.66(19) 2_566 1_655
Cs2 S3 Cs1 108.32(15) 2_556 2_566
Cs2 S3 Cs1 93.64(16) 2_556 1_655
Cs2 S3 Cs2 78.19(13) 2_556 1_655
Hg1 S4 Cs2 109.7(2) . 1_655
Sb1 S4 Hg1 112.2(2) 2 .
Sb1 S4 Cs2 134.9(2) 2 1_655
Hg1 S5 Cs1 76.18(15) . 2_566
Sb3 S5 Hg1 91.09(19) . .
Sb3 S5 Cs1 135.2(2) . 2_566
Sb1 S6 Cs1 137.2(2) . 1_554
Sb1 S6 Cs2 100.19(18) . 2
Sb2 S6 Sb1 107.6(3) . .
Sb2 S6 Cs1 103.73(19) . 1_554
Sb2 S6 Cs2 96.42(18) . 2
Cs1 S6 Cs2 104.52(17) 1_554 2
Sb2 S7 Sb3 103.1(2) . .
Sb2 S7 Cs1 100.77(17) . 1_654
Sb2 S7 Cs2 96.5(2) . 2
Sb3 S7 Cs1 156.0(2) . 1_654
Sb3 S7 Cs2 93.99(18) . 2
Cs2 S7 Cs1 81.54(12) 2 1_654
Sb1 S8 Sb3 99.5(2) . .
Sb1 S8 Cs2 103.52(18) . 2
Sb3 S8 Cs2 96.39(17) . 2

loop_
_geom_bond_atom_site_label_1
_geom_bond_atom_site_label_2
_geom_bond_distance
_geom_bond_site_symmetry_2
Hg1 Cs1 3.8776(19) 2_566
Hg1 Cs2 4.238(2) 2_556
Hg1 S2 2.416(6) .
Hg1 S3 2.661(6) .
Hg1 S4 2.455(6) .
Hg1 S5 2.642(6) .
Sb1 S4 2.430(7) 2
Sb1 S6 2.461(6) .
Sb1 S8 2.450(5) .
Sb2 S1 2.470(6) 2_565
Sb2 S6 2.412(7) .
Sb2 S7 2.425(6) .
Sb3 Cs2 4.521(3) 2
Sb3 S5 2.398(6) .
Sb3 S7 2.457(6) .
Sb3 S8 2.462(6) .
Sb4 Cs1 4.259(2) .
Sb4 Cs2 4.233(2) .
Sb4 S1 2.459(6) .
Sb4 S2 2.417(6) .
Sb4 S3 2.356(6) 1_455
Cs1 Hg1 3.8775(19) 2_566
Cs1 S1 3.731(6) 2_466
Cs1 S1 3.827(7) 2_566
Cs1 S1 3.727(6) .
Cs1 S2 3.699(6) .
Cs1 S2 3.926(7) 2_566
Cs1 S3 3.583(6) 2_566
Cs1 S3 3.518(7) 1_455
Cs1 S5 3.539(6) 2_566
Cs1 S6 3.410(6) 1_556
Cs1 S7 4.125(6) 1_456
Cs2 Hg1 4.238(2) 2_556
Cs2 Sb3 4.521(3) 2
Cs2 Cs2 4.819(4) 2_456
Cs2 S2 3.791(7) .
Cs2 S2 3.740(7) 2_556
Cs2 S3 3.444(6) 2_556
Cs2 S3 4.148(6) 1_455
Cs2 S4 3.795(7) 1_455
Cs2 S6 3.641(6) 2
Cs2 S7 3.628(7) 2
Cs2 S8 3.527(6) 2
S1 Sb2 2.470(6) 2_565
S1 Cs1 3.731(6) 2_466
S1 Cs1 3.827(7) 2_566
S2 Cs1 3.926(7) 2_566
S2 Cs2 3.740(7) 2_556
S3 Sb4 2.356(6) 1_655
S3 Cs1 3.583(6) 2_566
S3 Cs1 3.518(7) 1_655
S3 Cs2 3.444(6) 2_556
S3 Cs2 4.148(6) 1_655
S4 Sb1 2.430(7) 2
S4 Cs2 3.795(7) 1_655
S5 Cs1 3.539(6) 2_566
S6 Cs1 3.410(6) 1_554
S6 Cs2 3.641(6) 2
S7 Cs1 4.125(6) 1_654
S7 Cs2 3.628(7) 2
S8 Cs2 3.527(6) 2
